data_2226036
loop_
_publ_author_name
'Tiekink, Edward R. T.'
'Wardell, James L.'
'Fernandes, Christiane'
'Horn, Jr, Adolfo'
'Skakle, Janet M. S.'

_publ_section_title
;
 \m-Acetato-bis(\m-2-{[(3-chloro-2-hydroxypropyl)(2-pyridylmethyl)amino]methyl}phenolato)dinickel(II)
 chloride
;
_journal_coeditor_code ZS2035
_journal_issue 5
_journal_name_full 'Acta Crystallographica Section E'
_journal_page_first m566
_journal_page_last m567
_journal_paper_doi 10.1107/S160053681001442X
_journal_volume 66
_journal_year 2010
_chemical_formula_iupac '[Ni2 (C16 H18 Cl N2 O2)2 (C2 H3 O2)] Cl'
_chemical_formula_moiety 'C34 H39 Cl2 N4 Ni2 O6 +, Cl -'
_chemical_formula_sum 'C34 H39 Cl3 N4 Ni2 O6'
_chemical_formula_weight 823.46
_chemical_name_systematic
;
\m-Acetato-bis(\m-2-{[(3-chloro-2-hydroxypropyl)(2-
pyridylmethyl)amino]methyl}phenolato)dinickel(II) chloride
;
_space_group_IT_number 33
_symmetry_cell_setting orthorhombic
_symmetry_space_group_name_Hall 'P 2c -2n'
_symmetry_space_group_name_H-M 'P n a 21'
_atom_sites_solution_hydrogens geom
_atom_sites_solution_primary direct
_atom_sites_solution_secondary difmap
_audit_creation_method SHELXL97
_cell_angle_alpha 90
_cell_angle_beta 90
_cell_angle_gamma 90
_cell_formula_units_Z 4
_cell_length_a 19.0992(6)
_cell_length_b 18.0097(5)
_cell_length_c 10.1288(3)
_cell_measurement_reflns_used 4394
_cell_measurement_temperature 120(2)
_cell_measurement_theta_max 27.5
_cell_measurement_theta_min 2.9
_cell_volume 3484.01(18)
_computing_cell_refinement '<i>DENZO</i> (Otwinowski & Minor, 1997) and <i>COLLECT</i> (Hooft, 1998)'
_computing_data_collection '<i>COLLECT</i> (Hooft, 1998)'
_computing_data_reduction '<i>DENZO</i> (Otwinowski & Minor, 1997) and <i>COLLECT</i> (Hooft, 1998)'
_computing_molecular_graphics '<i>ORTEP-3</i> (Farrugia, 1997) and <i>DIAMOND</i> (Brandenburg, 2006)'
_computing_publication_material '<i>publCIF</i> (Westrip, 2010)'
_computing_structure_refinement '<i>SHELXL97</i> (Sheldrick, 2008)'
_computing_structure_solution '<i>SHELXS97</i> (Sheldrick, 2008)'
_diffrn_ambient_temperature 120(2)
_diffrn_detector_area_resol_mean 9.091
_diffrn_measured_fraction_theta_full 0.998
_diffrn_measured_fraction_theta_max 0.998
_diffrn_measurement_device_type 'Nonius KappaCCD area-detector'
_diffrn_measurement_method '\f and \w scans'
_diffrn_radiation_monochromator '10 cm confocal mirrors'
_diffrn_radiation_source 'Enraf Nonius FR591 rotating anode'
_diffrn_radiation_type MoK\a
_diffrn_radiation_wavelength 0.71073
_diffrn_reflns_av_R_equivalents 0.070
_diffrn_reflns_av_sigmaI/netI 0.078
_diffrn_reflns_limit_h_max 24
_diffrn_reflns_limit_h_min -17
_diffrn_reflns_limit_k_max 23
_diffrn_reflns_limit_k_min -23
_diffrn_reflns_limit_l_max 12
_diffrn_reflns_limit_l_min -13
_diffrn_reflns_number 25109
_diffrn_reflns_theta_full 27.5
_diffrn_reflns_theta_max 27.5
_diffrn_reflns_theta_min 2.9
_diffrn_standards_number 0
_exptl_absorpt_coefficient_mu 1.362
_exptl_absorpt_correction_T_max 1.000
_exptl_absorpt_correction_T_min 0.665
_exptl_absorpt_correction_type multi-scan
_exptl_absorpt_process_details '(<i>SADABS</i>; Sheldrick, 2007)'
_exptl_crystal_colour light-blue
_exptl_crystal_density_diffrn 1.570
_exptl_crystal_density_method 'not measured'
_exptl_crystal_description prism
_exptl_crystal_F_000 1704
_exptl_crystal_size_max 0.18
_exptl_crystal_size_mid 0.09
_exptl_crystal_size_min 0.03
_refine_diff_density_max 0.82
_refine_diff_density_min -0.75
_refine_ls_abs_structure_details 'Flack (1983), 3653 Friedel pairs'
_refine_ls_abs_structure_Flack -0.012(18)
_refine_ls_extinction_method none
_refine_ls_goodness_of_fit_ref 1.05
_refine_ls_hydrogen_treatment constr
_refine_ls_matrix_type full
_refine_ls_number_parameters 449
_refine_ls_number_reflns 7859
_refine_ls_number_restraints 3
_refine_ls_restrained_S_all 1.05
_refine_ls_R_factor_all 0.074
_refine_ls_R_factor_gt 0.049
_refine_ls_shift/su_max 0.001
_refine_ls_shift/su_mean 0.000
_refine_ls_structure_factor_coef Fsqd
_refine_ls_weighting_details 'calc w=1/[\s^2^(Fo^2^)+(0.0888P)^2^] where P=(Fo^2^+2Fc^2^)/3'
_refine_ls_weighting_scheme calc
_refine_ls_wR_factor_gt 0.117
_refine_ls_wR_factor_ref 0.152
_reflns_number_gt 6149
_reflns_number_total 7859
_reflns_threshold_expression I>2\s(I)
_cod_data_source_file zs2035.cif
_cod_data_source_block I
_cod_database_code 2226036
_cod_database_fobs_code 2226036

loop_
_symmetry_equiv_pos_as_xyz
'x, y, z'
'-x, -y, z+1/2'
'-x+1/2, y+1/2, z+1/2'
'x+1/2, -y+1/2, z'

loop_
_atom_site_type_symbol
_atom_site_label
_atom_site_fract_x
_atom_site_fract_y
_atom_site_fract_z
_atom_site_U_iso_or_equiv
_atom_site_adp_type
_atom_site_calc_flag
_atom_site_refinement_flags
_atom_site_occupancy
_atom_site_disorder_assembly
_atom_site_disorder_group
Ni Ni1 0.19933(4) 0.51824(3) 0.33432(8) 0.02004(16) Uani d . 1 . .
Ni Ni2 0.15818(3) 0.66526(3) 0.21542(8) 0.01972(16) Uani d . 1 . .
Cl Cl1 0.18142(8) 0.72214(8) -0.33520(14) 0.0302(3) Uani d . 1 . .
Cl Cl2 0.47811(8) 0.40832(8) 0.34445(17) 0.0359(3) Uani d . 1 . .
O O1 0.2907(2) 0.48411(19) 0.2298(4) 0.0247(8) Uani d D 1 . .
H H1O 0.2991 0.5115 0.1646 0.037 Uiso d D 1 . .
O O2 0.23231(19) 0.62629(19) 0.3420(4) 0.0251(8) Uani d . 1 . .
O O3 0.2253(2) 0.6853(2) 0.0480(4) 0.0217(8) Uani d D 1 . .
H H3O 0.2540 0.6509 0.0327 0.033 Uiso d D 1 . .
O O4 0.1534(2) 0.5554(2) 0.1708(4) 0.0234(8) Uani d . 1 . .
O O5 0.1173(2) 0.5475(2) 0.4535(4) 0.0244(8) Uani d . 1 . .
O O6 0.0829(2) 0.65273(19) 0.3564(4) 0.0225(8) Uani d . 1 . .
N N1 0.2610(2) 0.4867(2) 0.4937(4) 0.0226(10) Uani d . 1 . .
N N2 0.1629(2) 0.4082(2) 0.3550(5) 0.0218(10) Uani d . 1 . .
N N3 0.0824(2) 0.6913(2) 0.0732(4) 0.0196(9) Uani d . 1 . .
N N4 0.1451(2) 0.7777(2) 0.2582(5) 0.0231(10) Uani d . 1 . .
C C1 0.3240(3) 0.4468(3) 0.4455(6) 0.0270(13) Uani d . 1 . .
H H1A 0.3127 0.3934 0.4361 0.032 Uiso calc R 1 . .
H H1B 0.3617 0.4514 0.5119 0.032 Uiso calc R 1 . .
C C2 0.3504(3) 0.4764(3) 0.3130(6) 0.0239(12) Uani d . 1 . .
H H2 0.3736 0.5257 0.3256 0.029 Uiso calc R 1 . .
C C3 0.4012(3) 0.4222(3) 0.2458(6) 0.0320(14) Uani d . 1 . .
H H3A 0.4148 0.4420 0.1584 0.038 Uiso calc R 1 . .
H H3B 0.3774 0.3739 0.2318 0.038 Uiso calc R 1 . .
C C4 0.2764(3) 0.5511(3) 0.5770(6) 0.0288(13) Uani d . 1 . .
H H4A 0.3014 0.5339 0.6570 0.035 Uiso calc R 1 . .
H H4B 0.2317 0.5738 0.6057 0.035 Uiso calc R 1 . .
C C5 0.3209(3) 0.6105(3) 0.5081(6) 0.0271(12) Uani d . 1 . .
C C6 0.2931(3) 0.6461(3) 0.3954(5) 0.0235(12) Uani d . 1 . .
C C7 0.3340(3) 0.7018(3) 0.3374(6) 0.0288(12) Uani d . 1 . .
H H7 0.3172 0.7266 0.2608 0.035 Uiso calc R 1 . .
C C8 0.3981(3) 0.7214(4) 0.3894(7) 0.0398(16) Uani d . 1 . .
H H8 0.4244 0.7599 0.3488 0.048 Uiso calc R 1 . .
C C9 0.4248(3) 0.6858(4) 0.4998(8) 0.0391(16) Uani d . 1 . .
H H9 0.4693 0.6990 0.5344 0.047 Uiso calc R 1 . .
C C10 0.3850(3) 0.6305(3) 0.5586(6) 0.0330(14) Uani d . 1 . .
H H10 0.4023 0.6061 0.6350 0.040 Uiso calc R 1 . .
C C11 0.2153(3) 0.4350(3) 0.5682(6) 0.0278(13) Uani d . 1 . .
H H11A 0.1815 0.4640 0.6215 0.033 Uiso calc R 1 . .
H H11B 0.2443 0.4053 0.6297 0.033 Uiso calc R 1 . .
C C12 0.1756(3) 0.3833(3) 0.4780(6) 0.0263(13) Uani d . 1 . .
C C13 0.1253(3) 0.3658(3) 0.2734(6) 0.0287(13) Uani d . 1 . .
H H13 0.1148 0.3842 0.1877 0.034 Uiso calc R 1 . .
C C14 0.1011(3) 0.2963(3) 0.3088(7) 0.0352(16) Uani d . 1 . .
H H14 0.0749 0.2672 0.2481 0.042 Uiso calc R 1 . .
C C15 0.1152(3) 0.2708(3) 0.4304(8) 0.0376(16) Uani d . 1 . .
H H15 0.0996 0.2228 0.4562 0.045 Uiso calc R 1 . .
C C16 0.1522(3) 0.3143(3) 0.5174(7) 0.0340(15) Uani d . 1 . .
H H16 0.1617 0.2969 0.6041 0.041 Uiso calc R 1 . .
C C17 0.1171(3) 0.7182(3) -0.0491(5) 0.0261(12) Uani d . 1 . .
H H17A 0.1251 0.7723 -0.0416 0.031 Uiso calc R 1 . .
H H17B 0.0855 0.7097 -0.1251 0.031 Uiso calc R 1 . .
C C18 0.1868(3) 0.6799(3) -0.0760(5) 0.0211(11) Uani d . 1 . .
H H18 0.1793 0.6267 -0.1007 0.025 Uiso calc R 1 . .
C C19 0.2292(3) 0.7196(3) -0.1813(5) 0.0246(12) Uani d . 1 . .
H H19A 0.2743 0.6936 -0.1945 0.030 Uiso calc R 1 . .
H H19B 0.2394 0.7709 -0.1520 0.030 Uiso calc R 1 . .
C C20 0.0372(3) 0.6240(3) 0.0516(6) 0.0262(12) Uani d . 1 . .
H H20A 0.0175 0.6083 0.1376 0.031 Uiso calc R 1 . .
H H20B -0.0025 0.6380 -0.0061 0.031 Uiso calc R 1 . .
C C21 0.0744(3) 0.5590(3) -0.0095(6) 0.0235(12) Uani d . 1 . .
C C22 0.1311(3) 0.5269(3) 0.0579(5) 0.0196(11) Uani d . 1 . .
C C23 0.1641(3) 0.4645(3) 0.0001(6) 0.0249(12) Uani d . 1 . .
H H23 0.2027 0.4420 0.0433 0.030 Uiso calc R 1 . .
C C24 0.1405(3) 0.4360(3) -0.1187(6) 0.0311(14) Uani d . 1 . .
H H24 0.1625 0.3936 -0.1556 0.037 Uiso calc R 1 . .
C C25 0.0853(3) 0.4688(3) -0.1839(6) 0.0274(13) Uani d . 1 . .
H H25 0.0698 0.4495 -0.2662 0.033 Uiso calc R 1 . .
C C26 0.0526(3) 0.5294(3) -0.1292(6) 0.0293(13) Uani d . 1 . .
H H26 0.0143 0.5516 -0.1742 0.035 Uiso calc R 1 . .
C C27 0.0408(3) 0.7512(3) 0.1318(6) 0.0246(12) Uani d . 1 . .
H H27A 0.0044 0.7294 0.1897 0.030 Uiso calc R 1 . .
H H27B 0.0169 0.7791 0.0607 0.030 Uiso calc R 1 . .
C C28 0.0848(3) 0.8032(3) 0.2102(6) 0.0227(11) Uani d . 1 . .
C C29 0.1830(3) 0.8205(3) 0.3388(7) 0.0275(12) Uani d . 1 . .
H H29 0.2255 0.8016 0.3741 0.033 Uiso calc R 1 . .
C C30 0.1619(3) 0.8923(3) 0.3728(6) 0.0313(14) Uani d . 1 . .
H H30 0.1894 0.9215 0.4312 0.038 Uiso calc R 1 . .
C C31 0.1006(3) 0.9203(3) 0.3207(7) 0.0339(14) Uani d . 1 . .
H H31 0.0862 0.9696 0.3405 0.041 Uiso calc R 1 . .
C C32 0.0604(3) 0.8755(3) 0.2388(6) 0.0296(13) Uani d . 1 . .
H H32 0.0176 0.8931 0.2028 0.036 Uiso calc R 1 . .
C C33 0.0792(3) 0.6026(3) 0.4437(5) 0.0233(12) Uani d . 1 . .
C C34 0.0251(3) 0.6152(3) 0.5522(6) 0.0262(12) Uani d . 1 . .
H H34A -0.0032 0.5702 0.5633 0.039 Uiso calc R 1 . .
H H34B -0.0053 0.6568 0.5278 0.039 Uiso calc R 1 . .
H H34C 0.0491 0.6266 0.6353 0.039 Uiso calc R 1 . .
Cl Cl3 0.34784(8) 0.58123(8) 0.01265(16) 0.0320(3) Uani d . 1 . .

loop_
_atom_site_aniso_label
_atom_site_aniso_U_11
_atom_site_aniso_U_22
_atom_site_aniso_U_33
_atom_site_aniso_U_12
_atom_site_aniso_U_13
_atom_site_aniso_U_23
Ni1 0.0222(4) 0.0200(3) 0.0179(3) 0.0015(3) -0.0005(3) 0.0029(3)
Ni2 0.0234(4) 0.0184(3) 0.0173(3) 0.0009(3) 0.0004(3) 0.0020(3)
Cl1 0.0378(9) 0.0341(7) 0.0187(6) 0.0001(6) -0.0009(6) 0.0014(6)
Cl2 0.0244(7) 0.0414(7) 0.0419(8) 0.0061(6) -0.0009(7) 0.0031(7)
O1 0.023(2) 0.029(2) 0.022(2) 0.0013(16) -0.0012(17) 0.0024(18)
O2 0.026(2) 0.0247(17) 0.0252(19) -0.0030(15) -0.0050(19) 0.0030(18)
O3 0.023(2) 0.0243(19) 0.0182(18) 0.0054(16) 0.0007(16) 0.0041(16)
O4 0.029(2) 0.0234(18) 0.0180(18) 0.0029(16) -0.0045(16) 0.0037(16)
O5 0.032(2) 0.0199(18) 0.0220(19) 0.0044(17) 0.0044(17) 0.0045(16)
O6 0.029(2) 0.0181(16) 0.021(2) 0.0036(14) 0.0046(16) 0.0032(16)
N1 0.025(3) 0.024(2) 0.019(2) 0.0015(19) 0.0013(19) 0.0064(19)
N2 0.026(3) 0.0138(19) 0.026(3) 0.0015(17) 0.007(2) -0.0002(19)
N3 0.023(2) 0.018(2) 0.017(2) -0.0008(18) 0.0017(18) 0.0049(18)
N4 0.028(3) 0.020(2) 0.021(2) 0.0013(19) 0.0039(19) 0.0021(19)
C1 0.025(3) 0.028(3) 0.028(3) 0.002(2) 0.003(3) 0.001(3)
C2 0.021(3) 0.021(3) 0.030(3) 0.002(2) -0.002(2) 0.002(2)
C3 0.031(3) 0.032(3) 0.034(3) 0.004(2) -0.004(3) -0.007(3)
C4 0.028(3) 0.040(3) 0.019(3) 0.012(3) -0.001(2) -0.003(3)
C5 0.034(3) 0.024(3) 0.023(3) 0.005(2) -0.002(3) -0.006(2)
C6 0.028(3) 0.023(3) 0.019(3) 0.003(2) -0.003(2) -0.006(2)
C7 0.030(3) 0.033(3) 0.024(3) 0.000(2) 0.000(3) 0.000(3)
C8 0.033(4) 0.044(4) 0.043(4) -0.012(3) 0.012(3) -0.017(3)
C9 0.028(4) 0.038(3) 0.051(4) -0.002(3) -0.011(3) -0.010(3)
C10 0.031(4) 0.033(3) 0.035(3) 0.003(3) -0.008(3) -0.002(3)
C11 0.025(3) 0.030(3) 0.029(3) 0.010(2) 0.006(2) 0.014(3)
C12 0.031(3) 0.024(3) 0.023(3) 0.000(2) 0.004(2) 0.011(2)
C13 0.031(3) 0.020(3) 0.035(3) 0.003(2) 0.002(3) 0.007(3)
C14 0.028(3) 0.025(3) 0.053(5) -0.002(2) 0.011(3) -0.007(3)
C15 0.027(4) 0.028(3) 0.058(4) 0.005(3) 0.016(3) 0.012(3)
C16 0.038(4) 0.027(3) 0.038(4) 0.009(3) 0.011(3) 0.016(3)
C17 0.027(3) 0.033(3) 0.018(3) -0.001(2) -0.003(2) 0.003(2)
C18 0.028(3) 0.022(3) 0.014(2) 0.001(2) 0.000(2) 0.001(2)
C19 0.030(3) 0.026(3) 0.018(3) 0.002(2) -0.004(2) 0.000(2)
C20 0.020(3) 0.032(3) 0.026(3) 0.001(2) 0.002(2) 0.000(3)
C21 0.025(3) 0.022(3) 0.024(3) -0.003(2) -0.001(2) 0.006(2)
C22 0.024(3) 0.017(2) 0.019(2) -0.002(2) 0.001(2) 0.000(2)
C23 0.030(3) 0.024(3) 0.021(3) 0.000(2) 0.005(2) -0.003(2)
C24 0.037(4) 0.037(3) 0.018(3) -0.003(3) 0.004(2) -0.006(3)
C25 0.031(3) 0.029(3) 0.022(3) -0.003(2) 0.000(3) -0.005(3)
C26 0.027(3) 0.035(3) 0.026(3) -0.007(2) -0.004(2) 0.007(2)
C27 0.020(3) 0.027(3) 0.027(3) 0.002(2) 0.004(2) 0.006(2)
C28 0.032(3) 0.018(2) 0.019(2) 0.002(2) 0.008(3) 0.004(2)
C29 0.031(3) 0.024(2) 0.028(3) -0.002(2) 0.005(3) 0.005(3)
C30 0.043(4) 0.022(3) 0.029(3) -0.005(2) 0.007(3) -0.008(3)
C31 0.045(4) 0.019(3) 0.037(3) 0.003(2) 0.006(3) -0.007(3)
C32 0.032(3) 0.025(3) 0.032(3) 0.001(2) 0.004(3) 0.001(3)
C33 0.017(3) 0.032(3) 0.020(3) -0.002(2) 0.002(2) 0.001(2)
C34 0.027(3) 0.028(3) 0.023(3) -0.002(2) 0.006(2) 0.001(2)
Cl3 0.0358(8) 0.0266(7) 0.0335(8) 0.0047(6) 0.0120(7) 0.0045(6)

loop_
_atom_type_symbol
_atom_type_description
_atom_type_scat_dispersion_real
_atom_type_scat_dispersion_imag
_atom_type_scat_source
C C 0.0033 0.0016 'International Tables Vol C Tables 4.2.6.8 and 6.1.1.4'
H H 0.0000 0.0000 'International Tables Vol C Tables 4.2.6.8 and 6.1.1.4'
Cl Cl 0.1484 0.1585 'International Tables Vol C Tables 4.2.6.8 and 6.1.1.4'
N N 0.0061 0.0033 'International Tables Vol C Tables 4.2.6.8 and 6.1.1.4'
Ni Ni 0.3393 1.1124 'International Tables Vol C Tables 4.2.6.8 and 6.1.1.4'
O O 0.0106 0.0060 'International Tables Vol C Tables 4.2.6.8 and 6.1.1.4'

loop_
_geom_angle_atom_site_label_1
_geom_angle_atom_site_label_2
_geom_angle_atom_site_label_3
_geom_angle_site_symmetry_1
_geom_angle_site_symmetry_3
_geom_angle
_geom_angle_publ_flag
O4 Ni1 O5 . . 93.83(16) ?
O4 Ni1 O2 . . 81.22(15) ?
O5 Ni1 O2 . . 88.20(15) ?
O4 Ni1 N1 . . 171.32(17) ?
O5 Ni1 N1 . . 92.62(17) ?
O2 Ni1 N1 . . 93.20(17) ?
O4 Ni1 N2 . . 104.66(17) ?
O5 Ni1 N2 . . 86.02(16) ?
O2 Ni1 N2 . . 172.01(18) ?
N1 Ni1 N2 . . 81.57(18) ?
O4 Ni1 O1 . . 92.56(15) ?
O5 Ni1 O1 . . 173.60(16) ?
O2 Ni1 O1 . . 92.36(15) ?
N1 Ni1 O1 . . 80.98(17) ?
N2 Ni1 O1 . . 92.77(15) ?
O4 Ni2 O2 . . 80.56(14) ?
O4 Ni2 O6 . . 90.93(14) ?
O2 Ni2 O6 . . 90.64(15) ?
O4 Ni2 N4 . . 170.50(17) ?
O2 Ni2 N4 . . 106.69(17) ?
O6 Ni2 N4 . . 82.97(16) ?
O4 Ni2 N3 . . 91.90(16) ?
O2 Ni2 N3 . . 172.29(16) ?
O6 Ni2 N3 . . 91.11(16) ?
N4 Ni2 N3 . . 80.98(17) ?
O4 Ni2 O3 . . 90.83(15) ?
O2 Ni2 O3 . . 98.00(15) ?
O6 Ni2 O3 . . 171.36(15) ?
N4 Ni2 O3 . . 94.15(16) ?
N3 Ni2 O3 . . 80.38(16) ?
C2 O1 Ni1 . . 113.0(3) ?
C2 O1 H1O . . 111.7 ?
Ni1 O1 H1O . . 112.2 ?
C6 O2 Ni2 . . 140.5(3) ?
C6 O2 Ni1 . . 122.6(3) ?
Ni2 O2 Ni1 . . 95.16(15) ?
C18 O3 Ni2 . . 111.5(3) ?
C18 O3 H3O . . 96.9 ?
Ni2 O3 H3O . . 114.1 ?
C22 O4 Ni1 . . 136.9(3) ?
C22 O4 Ni2 . . 125.8(3) ?
Ni1 O4 Ni2 . . 97.03(16) ?
C33 O5 Ni1 . . 127.6(3) ?
C33 O6 Ni2 . . 127.4(4) ?
C4 N1 C11 . . 108.8(4) ?
C4 N1 C1 . . 114.2(4) ?
C11 N1 C1 . . 109.8(4) ?
C4 N1 Ni1 . . 110.3(3) ?
C11 N1 Ni1 . . 103.5(3) ?
C1 N1 Ni1 . . 109.6(3) ?
C13 N2 C12 . . 118.7(5) ?
C13 N2 Ni1 . . 130.7(4) ?
C12 N2 Ni1 . . 110.2(4) ?
C27 N3 C17 . . 109.8(4) ?
C27 N3 C20 . . 109.9(4) ?
C17 N3 C20 . . 113.4(4) ?
C27 N3 Ni2 . . 105.1(3) ?
C17 N3 Ni2 . . 109.7(3) ?
C20 N3 Ni2 . . 108.5(3) ?
C28 N4 C29 . . 119.6(5) ?
C28 N4 Ni2 . . 111.2(3) ?
C29 N4 Ni2 . . 128.5(4) ?
N1 C1 C2 . . 112.8(5) ?
N1 C1 H1A . . 109.0 ?
C2 C1 H1A . . 109.0 ?
N1 C1 H1B . . 109.0 ?
C2 C1 H1B . . 109.0 ?
H1A C1 H1B . . 107.8 ?
O1 C2 C1 . . 106.7(4) ?
O1 C2 C3 . . 107.8(5) ?
C1 C2 C3 . . 112.1(5) ?
O1 C2 H2 . . 110.0 ?
C1 C2 H2 . . 110.0 ?
C3 C2 H2 . . 110.0 ?
C2 C3 Cl2 . . 111.0(4) ?
C2 C3 H3A . . 109.4 ?
Cl2 C3 H3A . . 109.4 ?
C2 C3 H3B . . 109.4 ?
Cl2 C3 H3B . . 109.4 ?
H3A C3 H3B . . 108.0 ?
N1 C4 C5 . . 113.7(5) ?
N1 C4 H4A . . 108.8 ?
C5 C4 H4A . . 108.8 ?
N1 C4 H4B . . 108.8 ?
C5 C4 H4B . . 108.8 ?
H4A C4 H4B . . 107.7 ?
C10 C5 C6 . . 121.1(6) ?
C10 C5 C4 . . 120.5(5) ?
C6 C5 C4 . . 118.4(5) ?
O2 C6 C7 . . 120.5(5) ?
O2 C6 C5 . . 122.4(5) ?
C7 C6 C5 . . 117.0(5) ?
C8 C7 C6 . . 121.2(6) ?
C8 C7 H7 . . 119.4 ?
C6 C7 H7 . . 119.4 ?
C7 C8 C9 . . 121.1(6) ?
C7 C8 H8 . . 119.5 ?
C9 C8 H8 . . 119.5 ?
C8 C9 C10 . . 118.5(6) ?
C8 C9 H9 . . 120.8 ?
C10 C9 H9 . . 120.8 ?
C5 C10 C9 . . 121.1(6) ?
C5 C10 H10 . . 119.4 ?
C9 C10 H10 . . 119.4 ?
N1 C11 C12 . . 112.0(5) ?
N1 C11 H11A . . 109.2 ?
C12 C11 H11A . . 109.2 ?
N1 C11 H11B . . 109.2 ?
C12 C11 H11B . . 109.2 ?
H11A C11 H11B . . 107.9 ?
N2 C12 C16 . . 120.6(6) ?
N2 C12 C11 . . 116.4(5) ?
C16 C12 C11 . . 122.9(5) ?
N2 C13 C14 . . 122.5(6) ?
N2 C13 H13 . . 118.8 ?
C14 C13 H13 . . 118.8 ?
C15 C14 C13 . . 118.8(6) ?
C15 C14 H14 . . 120.6 ?
C13 C14 H14 . . 120.6 ?
C14 C15 C16 . . 119.7(6) ?
C14 C15 H15 . . 120.1 ?
C16 C15 H15 . . 120.1 ?
C15 C16 C12 . . 119.7(6) ?
C15 C16 H16 . . 120.2 ?
C12 C16 H16 . . 120.2 ?
N3 C17 C18 . . 113.0(4) ?
N3 C17 H17A . . 109.0 ?
C18 C17 H17A . . 109.0 ?
N3 C17 H17B . . 109.0 ?
C18 C17 H17B . . 109.0 ?
H17A C17 H17B . . 107.8 ?
O3 C18 C19 . . 107.8(4) ?
O3 C18 C17 . . 104.9(4) ?
C19 C18 C17 . . 112.2(5) ?
O3 C18 H18 . . 110.6 ?
C19 C18 H18 . . 110.6 ?
C17 C18 H18 . . 110.6 ?
C18 C19 Cl1 . . 110.4(4) ?
C18 C19 H19A . . 109.6 ?
Cl1 C19 H19A . . 109.6 ?
C18 C19 H19B . . 109.6 ?
Cl1 C19 H19B . . 109.6 ?
H19A C19 H19B . . 108.1 ?
C21 C20 N3 . . 114.5(5) ?
C21 C20 H20A . . 108.6 ?
N3 C20 H20A . . 108.6 ?
C21 C20 H20B . . 108.6 ?
N3 C20 H20B . . 108.6 ?
H20A C20 H20B . . 107.6 ?
C26 C21 C22 . . 119.9(5) ?
C26 C21 C20 . . 121.0(5) ?
C22 C21 C20 . . 119.1(5) ?
O4 C22 C21 . . 120.5(5) ?
O4 C22 C23 . . 121.6(5) ?
C21 C22 C23 . . 118.0(5) ?
C24 C23 C22 . . 120.6(6) ?
C24 C23 H23 . . 119.7 ?
C22 C23 H23 . . 119.7 ?
C25 C24 C23 . . 120.5(6) ?
C25 C24 H24 . . 119.7 ?
C23 C24 H24 . . 119.7 ?
C26 C25 C24 . . 119.6(6) ?
C26 C25 H25 . . 120.2 ?
C24 C25 H25 . . 120.2 ?
C25 C26 C21 . . 121.4(6) ?
C25 C26 H26 . . 119.3 ?
C21 C26 H26 . . 119.3 ?
N3 C27 C28 . . 112.0(5) ?
N3 C27 H27A . . 109.2 ?
C28 C27 H27A . . 109.2 ?
N3 C27 H27B . . 109.2 ?
C28 C27 H27B . . 109.2 ?
H27A C27 H27B . . 107.9 ?
N4 C28 C32 . . 121.8(5) ?
N4 C28 C27 . . 117.8(4) ?
C32 C28 C27 . . 120.3(5) ?
N4 C29 C30 . . 121.9(6) ?
N4 C29 H29 . . 119.0 ?
C30 C29 H29 . . 119.0 ?
C31 C30 C29 . . 119.3(6) ?
C31 C30 H30 . . 120.4 ?
C29 C30 H30 . . 120.4 ?
C30 C31 C32 . . 119.0(5) ?
C30 C31 H31 . . 120.5 ?
C32 C31 H31 . . 120.5 ?
C31 C32 C28 . . 118.5(6) ?
C31 C32 H32 . . 120.8 ?
C28 C32 H32 . . 120.8 ?
O5 C33 O6 . . 126.6(5) ?
O5 C33 C34 . . 117.5(5) ?
O6 C33 C34 . . 115.8(5) ?
C33 C34 H34A . . 109.5 ?
C33 C34 H34B . . 109.5 ?
H34A C34 H34B . . 109.5 ?
C33 C34 H34C . . 109.5 ?
H34A C34 H34C . . 109.5 ?
H34B C34 H34C . . 109.5 ?

loop_
_geom_bond_atom_site_label_1
_geom_bond_atom_site_label_2
_geom_bond_site_symmetry_2
_geom_bond_distance
_geom_bond_publ_flag
Ni1 O1 . 2.131(4) y
Ni1 O4 . 1.991(4) y
Ni1 O5 . 2.046(4) y
Ni1 O2 . 2.047(4) y
Ni1 N1 . 2.077(5) y
Ni1 N2 . 2.111(4) y
Ni2 O2 . 2.035(4) y
Ni2 O3 . 2.157(4) y
Ni2 O4 . 2.031(4) y
Ni2 O6 . 2.038(4) y
Ni2 N3 . 2.095(5) y
Ni2 N4 . 2.087(4) y
Cl1 C19 . 1.807(6) ?
Cl2 C3 . 1.795(6) ?
O1 C2 . 1.425(7) ?
O1 H1O . 0.8400 ?
O2 C6 . 1.330(7) ?
O3 C18 . 1.458(7) ?
O3 H3O . 0.8400 ?
O4 C22 . 1.323(6) ?
O5 C33 . 1.234(7) ?
O6 C33 . 1.267(6) ?
N1 C4 . 1.463(7) ?
N1 C11 . 1.484(7) ?
N1 C1 . 1.485(7) ?
N2 C13 . 1.335(7) ?
N2 C12 . 1.347(7) ?
N3 C27 . 1.465(7) ?
N3 C17 . 1.487(7) ?
N3 C20 . 1.504(7) ?
N4 C28 . 1.332(7) ?
N4 C29 . 1.335(8) ?
C1 C2 . 1.530(8) ?
C1 H1A . 0.9900 ?
C1 H1B . 0.9900 ?
C2 C3 . 1.534(8) ?
C2 H2 . 1.0000 ?
C3 H3A . 0.9900 ?
C3 H3B . 0.9900 ?
C4 C5 . 1.534(8) ?
C4 H4A . 0.9900 ?
C4 H4B . 0.9900 ?
C5 C10 . 1.374(9) ?
C5 C6 . 1.413(8) ?
C6 C7 . 1.401(8) ?
C7 C8 . 1.379(9) ?
C7 H7 . 0.9500 ?
C8 C9 . 1.386(10) ?
C8 H8 . 0.9500 ?
C9 C10 . 1.387(9) ?
C9 H9 . 0.9500 ?
C10 H10 . 0.9500 ?
C11 C12 . 1.508(9) ?
C11 H11A . 0.9900 ?
C11 H11B . 0.9900 ?
C12 C16 . 1.379(8) ?
C13 C14 . 1.382(8) ?
C13 H13 . 0.9500 ?
C14 C15 . 1.342(10) ?
C14 H14 . 0.9500 ?
C15 C16 . 1.376(10) ?
C15 H15 . 0.9500 ?
C16 H16 . 0.9500 ?
C17 C18 . 1.524(8) ?
C17 H17A . 0.9900 ?
C17 H17B . 0.9900 ?
C18 C19 . 1.518(8) ?
C18 H18 . 1.0000 ?
C19 H19A . 0.9900 ?
C19 H19B . 0.9900 ?
C20 C21 . 1.502(8) ?
C20 H20A . 0.9900 ?
C20 H20B . 0.9900 ?
C21 C26 . 1.389(8) ?
C21 C22 . 1.405(8) ?
C22 C23 . 1.414(7) ?
C23 C24 . 1.384(8) ?
C23 H23 . 0.9500 ?
C24 C25 . 1.376(9) ?
C24 H24 . 0.9500 ?
C25 C26 . 1.375(8) ?
C25 H25 . 0.9500 ?
C26 H26 . 0.9500 ?
C27 C28 . 1.487(8) ?
C27 H27A . 0.9900 ?
C27 H27B . 0.9900 ?
C28 C32 . 1.413(7) ?
C29 C30 . 1.397(8) ?
C29 H29 . 0.9500 ?
C30 C31 . 1.379(9) ?
C30 H30 . 0.9500 ?
C31 C32 . 1.389(9) ?
C31 H31 . 0.9500 ?
C32 H32 . 0.9500 ?
C33 C34 . 1.526(8) ?
C34 H34A . 0.9800 ?
C34 H34B . 0.9800 ?
C34 H34C . 0.9800 ?

loop_
_geom_hbond_atom_site_label_D
_geom_hbond_atom_site_label_H
_geom_hbond_atom_site_label_A
_geom_hbond_site_symmetry_A
_geom_hbond_distance_DH
_geom_hbond_distance_HA
_geom_hbond_distance_DA
_geom_hbond_angle_DHA
O1 H1o Cl3 1_555 0.84 2.19 3.015(4) 166
O3 H3o Cl3 1_555 0.84 2.20 3.020(4) 166

loop_
_geom_torsion_atom_site_label_1
_geom_torsion_atom_site_label_2
_geom_torsion_atom_site_label_3
_geom_torsion_atom_site_label_4
_geom_torsion_site_symmetry_1
_geom_torsion_site_symmetry_2
_geom_torsion_site_symmetry_3
_geom_torsion_site_symmetry_4
_geom_torsion
_geom_torsion_publ_flag
O4 Ni1 O1 C2 . . . . 159.3(3) ?
O5 Ni1 O1 C2 . . . . -16.9(15) ?
O2 Ni1 O1 C2 . . . . 78.0(3) ?
N1 Ni1 O1 C2 . . . . -14.9(3) ?
N2 Ni1 O1 C2 . . . . -95.9(3) ?
O4 Ni2 O2 C6 . . . . 145.6(6) ?
O6 Ni2 O2 C6 . . . . -123.5(6) ?
N4 Ni2 O2 C6 . . . . -40.7(6) ?
N3 Ni2 O2 C6 . . . . 133.4(12) ?
O3 Ni2 O2 C6 . . . . 56.1(6) ?
O4 Ni2 O2 Ni1 . . . . -18.17(15) ?
O6 Ni2 O2 Ni1 . . . . 72.67(16) ?
N4 Ni2 O2 Ni1 . . . . 155.52(16) ?
N3 Ni2 O2 Ni1 . . . . -30.4(13) ?
O3 Ni2 O2 Ni1 . . . . -107.68(16) ?
O4 Ni1 O2 C6 . . . . -149.3(4) ?
O5 Ni1 O2 C6 . . . . 116.5(4) ?
N1 Ni1 O2 C6 . . . . 24.0(4) ?
N2 Ni1 O2 C6 . . . . 72.9(13) ?
O1 Ni1 O2 C6 . . . . -57.1(4) ?
O4 Ni1 O2 Ni2 . . . . 18.52(15) ?
O5 Ni1 O2 Ni2 . . . . -75.64(16) ?
N1 Ni1 O2 Ni2 . . . . -168.16(17) ?
N2 Ni1 O2 Ni2 . . . . -119.3(12) ?
O1 Ni1 O2 Ni2 . . . . 110.74(16) ?
O4 Ni2 O3 C18 . . . . 72.2(3) ?
O2 Ni2 O3 C18 . . . . 152.8(3) ?
O6 Ni2 O3 C18 . . . . -29.5(11) ?
N4 Ni2 O3 C18 . . . . -99.7(3) ?
N3 Ni2 O3 C18 . . . . -19.6(3) ?
O5 Ni1 O4 C22 . . . . -117.5(5) ?
O2 Ni1 O4 C22 . . . . 154.9(5) ?
N1 Ni1 O4 C22 . . . . 104.6(12) ?
N2 Ni1 O4 C22 . . . . -30.7(5) ?
O1 Ni1 O4 C22 . . . . 62.9(5) ?
O5 Ni1 O4 Ni2 . . . . 68.96(17) ?
O2 Ni1 O4 Ni2 . . . . -18.62(15) ?
N1 Ni1 O4 Ni2 . . . . -68.9(11) ?
N2 Ni1 O4 Ni2 . . . . 155.85(15) ?
O1 Ni1 O4 Ni2 . . . . -110.61(16) ?
O2 Ni2 O4 C22 . . . . -155.8(4) ?
O6 Ni2 O4 C22 . . . . 113.8(4) ?
N4 Ni2 O4 C22 . . . . 63.8(12) ?
N3 Ni2 O4 C22 . . . . 22.6(4) ?
O3 Ni2 O4 C22 . . . . -57.8(4) ?
O2 Ni2 O4 Ni1 . . . . 18.77(16) ?
O6 Ni2 O4 Ni1 . . . . -71.72(17) ?
N4 Ni2 O4 Ni1 . . . . -121.6(10) ?
N3 Ni2 O4 Ni1 . . . . -162.86(17) ?
O3 Ni2 O4 Ni1 . . . . 116.74(16) ?
O4 Ni1 O5 C33 . . . . -36.2(5) ?
O2 Ni1 O5 C33 . . . . 44.9(5) ?
N1 Ni1 O5 C33 . . . . 138.0(5) ?
N2 Ni1 O5 C33 . . . . -140.6(5) ?
O1 Ni1 O5 C33 . . . . 140.0(12) ?
O4 Ni2 O6 C33 . . . . 46.0(4) ?
O2 Ni2 O6 C33 . . . . -34.6(5) ?
N4 Ni2 O6 C33 . . . . -141.3(5) ?
N3 Ni2 O6 C33 . . . . 137.9(4) ?
O3 Ni2 O6 C33 . . . . 147.7(9) ?
O4 Ni1 N1 C4 . . . . 73.6(12) ?
O5 Ni1 N1 C4 . . . . -64.4(4) ?
O2 Ni1 N1 C4 . . . . 24.0(4) ?
N2 Ni1 N1 C4 . . . . -150.0(4) ?
O1 Ni1 N1 C4 . . . . 115.9(4) ?
O4 Ni1 N1 C11 . . . . -170.1(10) ?
O5 Ni1 N1 C11 . . . . 51.9(3) ?
O2 Ni1 N1 C11 . . . . 140.2(3) ?
N2 Ni1 N1 C11 . . . . -33.7(3) ?
O1 Ni1 N1 C11 . . . . -127.9(3) ?
O4 Ni1 N1 C1 . . . . -53.0(12) ?
O5 Ni1 N1 C1 . . . . 169.0(3) ?
O2 Ni1 N1 C1 . . . . -102.6(3) ?
N2 Ni1 N1 C1 . . . . 83.4(3) ?
O1 Ni1 N1 C1 . . . . -10.7(3) ?
O4 Ni1 N2 C13 . . . . 8.2(5) ?
O5 Ni1 N2 C13 . . . . 101.2(5) ?
O2 Ni1 N2 C13 . . . . 144.9(11) ?
N1 Ni1 N2 C13 . . . . -165.6(5) ?
O1 Ni1 N2 C13 . . . . -85.2(5) ?
O4 Ni1 N2 C12 . . . . -164.4(4) ?
O5 Ni1 N2 C12 . . . . -71.5(4) ?
O2 Ni1 N2 C12 . . . . -27.7(14) ?
N1 Ni1 N2 C12 . . . . 21.8(4) ?
O1 Ni1 N2 C12 . . . . 102.2(4) ?
O4 Ni2 N3 C27 . . . . 143.3(3) ?
O2 Ni2 N3 C27 . . . . 155.4(11) ?
O6 Ni2 N3 C27 . . . . 52.4(3) ?
N4 Ni2 N3 C27 . . . . -30.3(3) ?
O3 Ni2 N3 C27 . . . . -126.1(3) ?
O4 Ni2 N3 C17 . . . . -98.6(3) ?
O2 Ni2 N3 C17 . . . . -86.5(13) ?
O6 Ni2 N3 C17 . . . . 170.4(3) ?
N4 Ni2 N3 C17 . . . . 87.7(3) ?
O3 Ni2 N3 C17 . . . . -8.1(3) ?
O4 Ni2 N3 C20 . . . . 25.8(3) ?
O2 Ni2 N3 C20 . . . . 37.9(14) ?
O6 Ni2 N3 C20 . . . . -65.2(3) ?
N4 Ni2 N3 C20 . . . . -147.9(4) ?
O3 Ni2 N3 C20 . . . . 116.3(3) ?
O4 Ni2 N4 C28 . . . . -22.5(12) ?
O2 Ni2 N4 C28 . . . . -161.5(4) ?
O6 Ni2 N4 C28 . . . . -72.9(4) ?
N3 Ni2 N4 C28 . . . . 19.3(4) ?
O3 Ni2 N4 C28 . . . . 98.9(4) ?
O4 Ni2 N4 C29 . . . . 147.3(9) ?
O2 Ni2 N4 C29 . . . . 8.4(5) ?
O6 Ni2 N4 C29 . . . . 96.9(5) ?
N3 Ni2 N4 C29 . . . . -170.8(5) ?
O3 Ni2 N4 C29 . . . . -91.3(5) ?
C4 N1 C1 C2 . . . . -90.3(6) ?
C11 N1 C1 C2 . . . . 147.1(5) ?
Ni1 N1 C1 C2 . . . . 34.0(5) ?
Ni1 O1 C2 C1 . . . . 35.5(5) ?
Ni1 O1 C2 C3 . . . . 156.1(4) ?
N1 C1 C2 O1 . . . . -46.0(6) ?
N1 C1 C2 C3 . . . . -163.8(5) ?
O1 C2 C3 Cl2 . . . . -179.5(4) ?
C1 C2 C3 Cl2 . . . . -62.4(6) ?
C11 N1 C4 C5 . . . . -177.5(5) ?
C1 N1 C4 C5 . . . . 59.4(6) ?
Ni1 N1 C4 C5 . . . . -64.6(5) ?
N1 C4 C5 C10 . . . . -120.3(6) ?
N1 C4 C5 C6 . . . . 62.4(7) ?
Ni2 O2 C6 C7 . . . . -19.9(9) ?
Ni1 O2 C6 C7 . . . . 140.9(4) ?
Ni2 O2 C6 C5 . . . . 163.0(4) ?
Ni1 O2 C6 C5 . . . . -36.2(7) ?
C10 C5 C6 O2 . . . . 177.8(5) ?
C4 C5 C6 O2 . . . . -4.9(8) ?
C10 C5 C6 C7 . . . . 0.6(8) ?
C4 C5 C6 C7 . . . . 177.9(5) ?
O2 C6 C7 C8 . . . . -178.0(5) ?
C5 C6 C7 C8 . . . . -0.8(9) ?
C6 C7 C8 C9 . . . . 1.0(10) ?
C7 C8 C9 C10 . . . . -1.0(10) ?
C6 C5 C10 C9 . . . . -0.7(10) ?
C4 C5 C10 C9 . . . . -177.9(6) ?
C8 C9 C10 C5 . . . . 0.8(10) ?
C4 N1 C11 C12 . . . . 158.8(5) ?
C1 N1 C11 C12 . . . . -75.4(6) ?
Ni1 N1 C11 C12 . . . . 41.6(5) ?
C13 N2 C12 C16 . . . . 2.1(8) ?
Ni1 N2 C12 C16 . . . . 175.7(5) ?
C13 N2 C12 C11 . . . . -177.1(5) ?
Ni1 N2 C12 C11 . . . . -3.4(6) ?
N1 C11 C12 N2 . . . . -26.8(7) ?
N1 C11 C12 C16 . . . . 154.1(6) ?
C12 N2 C13 C14 . . . . -2.3(8) ?
Ni1 N2 C13 C14 . . . . -174.4(4) ?
N2 C13 C14 C15 . . . . 0.8(9) ?
C13 C14 C15 C16 . . . . 0.9(9) ?
C14 C15 C16 C12 . . . . -1.1(9) ?
N2 C12 C16 C15 . . . . -0.4(9) ?
C11 C12 C16 C15 . . . . 178.7(6) ?
C27 N3 C17 C18 . . . . 149.5(5) ?
C20 N3 C17 C18 . . . . -87.0(6) ?
Ni2 N3 C17 C18 . . . . 34.5(5) ?
Ni2 O3 C18 C19 . . . . 160.7(3) ?
Ni2 O3 C18 C17 . . . . 41.0(5) ?
N3 C17 C18 O3 . . . . -50.0(6) ?
N3 C17 C18 C19 . . . . -166.7(4) ?
O3 C18 C19 Cl1 . . . . -175.2(3) ?
C17 C18 C19 Cl1 . . . . -60.3(5) ?
C27 N3 C20 C21 . . . . 179.5(5) ?
C17 N3 C20 C21 . . . . 56.1(6) ?
Ni2 N3 C20 C21 . . . . -66.1(5) ?
N3 C20 C21 C26 . . . . -120.4(6) ?
N3 C20 C21 C22 . . . . 61.2(7) ?
Ni1 O4 C22 C21 . . . . 150.4(4) ?
Ni2 O4 C22 C21 . . . . -37.5(7) ?
Ni1 O4 C22 C23 . . . . -30.7(8) ?
Ni2 O4 C22 C23 . . . . 141.3(4) ?
C26 C21 C22 O4 . . . . 178.7(5) ?
C20 C21 C22 O4 . . . . -2.9(8) ?
C26 C21 C22 C23 . . . . -0.2(8) ?
C20 C21 C22 C23 . . . . 178.2(5) ?
O4 C22 C23 C24 . . . . -179.3(5) ?
C21 C22 C23 C24 . . . . -0.4(8) ?
C22 C23 C24 C25 . . . . 1.1(9) ?
C23 C24 C25 C26 . . . . -1.1(9) ?
C24 C25 C26 C21 . . . . 0.5(9) ?
C22 C21 C26 C25 . . . . 0.2(8) ?
C20 C21 C26 C25 . . . . -178.2(5) ?
C17 N3 C27 C28 . . . . -80.8(5) ?
C20 N3 C27 C28 . . . . 153.7(4) ?
Ni2 N3 C27 C28 . . . . 37.1(5) ?
C29 N4 C28 C32 . . . . 2.1(8) ?
Ni2 N4 C28 C32 . . . . 172.9(4) ?
C29 N4 C28 C27 . . . . -174.0(5) ?
Ni2 N4 C28 C27 . . . . -3.2(6) ?
N3 C27 C28 N4 . . . . -24.1(7) ?
N3 C27 C28 C32 . . . . 159.8(5) ?
C28 N4 C29 C30 . . . . -1.3(8) ?
Ni2 N4 C29 C30 . . . . -170.3(4) ?
N4 C29 C30 C31 . . . . -0.8(9) ?
C29 C30 C31 C32 . . . . 1.9(9) ?
C30 C31 C32 C28 . . . . -1.2(9) ?
N4 C28 C32 C31 . . . . -0.9(8) ?
C27 C28 C32 C31 . . . . 175.1(5) ?
Ni1 O5 C33 O6 . . . . 0.4(9) ?
Ni1 O5 C33 C34 . . . . -175.1(4) ?
Ni2 O6 C33 O5 . . . . -6.8(9) ?
Ni2 O6 C33 C34 . . . . 168.8(3) ?
